data_1560411
loop_
_publ_author_name
'Mesbah, Adel'
'Prakash, Jai'
'Malliakas, Christos D.'
'Leb\`egue, S\'ebastien'
'Badawi, Michael'
'Ibers, James A.'

_publ_section_title
;
 Syntheses, crystal structures, and optical properties of CsBa5Ti2Se9Cl
 and CsBa2Cl5
;
_journal_name_full 'Journal of Solid State Chemistry'
_journal_page_first 258
_journal_page_last 262
_journal_paper_doi 10.1016/j.jssc.2017.05.029
_journal_volume 253
_journal_year 2017
_chemical_formula_sum 'Ba5 Cl Cs Se9 Ti2'
_chemical_formula_weight 1661.50
_space_group_crystal_system tetragonal
_space_group_IT_number 140
_space_group_name_Hall '-I 4 2c'
_space_group_name_H-M_alt 'I 4/m c m'
_atom_sites_solution_hydrogens .
_cell_angle_alpha 90
_cell_angle_beta 90
_cell_angle_gamma 90
_cell_formula_units_Z 2
_cell_length_a 8.7897(2)
_cell_length_b 8.7897(2)
_cell_length_c 14.3415(4)
_cell_measurement_reflns_used 7901
_cell_measurement_temperature 100(2)
_cell_measurement_theta_max 29.97
_cell_measurement_theta_min 3.2775
_cell_volume 1108.01(5)
_computing_structure_refinement 'SHELXL-2014/6 (Sheldrick, 2014)'
_diffrn_ambient_temperature 100(2)
_diffrn_measured_fraction_theta_full 0.993
_diffrn_measured_fraction_theta_max 0.996
_diffrn_measurement_device_type 'bruker apex II'
_diffrn_measurement_method ' omega and phi scans'
_diffrn_radiation_type MoK\a
_diffrn_radiation_wavelength 0.71073
_diffrn_reflns_av_R_equivalents 0.0179
_diffrn_reflns_av_unetI/netI 0.0059
_diffrn_reflns_Laue_measured_fraction_full 0.993
_diffrn_reflns_Laue_measured_fraction_max 0.996
_diffrn_reflns_limit_h_max 12
_diffrn_reflns_limit_h_min -12
_diffrn_reflns_limit_k_max 12
_diffrn_reflns_limit_k_min -12
_diffrn_reflns_limit_l_max 20
_diffrn_reflns_limit_l_min -19
_diffrn_reflns_number 10708
_diffrn_reflns_point_group_measured_fraction_full 0.993
_diffrn_reflns_point_group_measured_fraction_max 0.996
_diffrn_reflns_theta_full 25.242
_diffrn_reflns_theta_max 30.046
_diffrn_reflns_theta_min 4.339
_exptl_absorpt_coefficient_mu 25.924
_exptl_absorpt_correction_T_max 0.5239
_exptl_absorpt_correction_T_min 0.1684
_exptl_absorpt_correction_type numerical
_exptl_absorpt_process_details 'face indexed (SADABS; Sheldrick), 2008'
_exptl_crystal_colour orange
_exptl_crystal_density_diffrn 4.980
_exptl_crystal_description needle
_exptl_crystal_F_000 1404
_exptl_crystal_size_max 0.174
_exptl_crystal_size_mid 0.042
_exptl_crystal_size_min 0.035
_refine_diff_density_max 1.841
_refine_diff_density_min -1.087
_refine_diff_density_rms 0.365
_refine_ls_extinction_coef 0.00148(13)
_refine_ls_extinction_expression Fc^*^=kFc[1+0.001xFc^2^\l^3^/sin(2\q)]^-1/4^
_refine_ls_extinction_method SHELXL
_refine_ls_goodness_of_fit_ref 1.752
_refine_ls_hydrogen_treatment undef
_refine_ls_matrix_type full
_refine_ls_number_parameters 18
_refine_ls_number_reflns 458
_refine_ls_number_restraints 0
_refine_ls_restrained_S_all 1.752
_refine_ls_R_factor_all 0.0194
_refine_ls_R_factor_gt 0.0193
_refine_ls_shift/su_max 0.001
_refine_ls_shift/su_mean 0.000
_refine_ls_structure_factor_coef Fsqd
_refine_ls_weighting_details 'w=1/[\s^2^(Fo^2^)+(0.0260P)^2^] where P=(1.0000Fo^2^+0.0000Fc^2^)'
_refine_ls_weighting_scheme calc
_refine_ls_wR_factor_gt 0.0513
_refine_ls_wR_factor_ref 0.0514
_reflns_Friedel_coverage 0.000
_reflns_Friedel_fraction_full .
_reflns_Friedel_fraction_max .
_reflns_number_gt 454
_reflns_number_total 458
_reflns_threshold_expression 'I > 2\s(I)'
_cod_data_source_file JSSC-2018-253-258.cif
_cod_data_source_block sad
_cod_original_cell_volume 1108.01(6)
_cod_database_code 1560411
_shelx_space_group_comment
;
The symmetry employed for this shelxl refinement is uniquely defined
by the following loop, which should always be used as a source of
symmetry information in preference to the above space-group names.
They are only intended as comments.
;
_shelx_estimated_absorpt_t_min 0.093
_shelx_estimated_absorpt_t_max 0.464
_shelxl_version_number 2014/6

loop_
_space_group_symop_operation_xyz
'x, y, z'
'-x, -y, z'
'-y, x, z'
'y, -x, z'
'-x, y, -z+1/2'
'x, -y, -z+1/2'
'y, x, -z+1/2'
'-y, -x, -z+1/2'
'x+1/2, y+1/2, z+1/2'
'-x+1/2, -y+1/2, z+1/2'
'-y+1/2, x+1/2, z+1/2'
'y+1/2, -x+1/2, z+1/2'
'-x+1/2, y+1/2, -z+1'
'x+1/2, -y+1/2, -z+1'
'y+1/2, x+1/2, -z+1'
'-y+1/2, -x+1/2, -z+1'
'-x, -y, -z'
'x, y, -z'
'y, -x, -z'
'-y, x, -z'
'x, -y, z-1/2'
'-x, y, z-1/2'
'-y, -x, z-1/2'
'y, x, z-1/2'
'-x+1/2, -y+1/2, -z+1/2'
'x+1/2, y+1/2, -z+1/2'
'y+1/2, -x+1/2, -z+1/2'
'-y+1/2, x+1/2, -z+1/2'
'x+1/2, -y+1/2, z'
'-x+1/2, y+1/2, z'
'-y+1/2, -x+1/2, z'
'y+1/2, x+1/2, z'

loop_
_atom_site_label
_atom_site_type_symbol
_atom_site_fract_x
_atom_site_fract_y
_atom_site_fract_z
_atom_site_U_iso_or_equiv
_atom_site_adp_type
_atom_site_occupancy
_atom_site_site_symmetry_order
_atom_site_calc_flag
_atom_site_refinement_flags_posn
_atom_site_refinement_flags_adp
_atom_site_refinement_flags_occupancy
_atom_site_disorder_assembly
_atom_site_disorder_group
Ba1 Ba 0.15870(2) 0.65870(2) 0.0000 0.00860(13) Uani 1 4 d S T P . .
Ba2 Ba 0.0000 0.0000 0.2500 0.01343(15) Uani 0.5 8 d S T P . .
Cs2 Cs 0.0000 0.0000 0.2500 0.01343(15) Uani 0.5 8 d S T P . .
Ti1 Ti 0.0000 0.5000 0.2500 0.0087(2) Uani 1 8 d S T P . .
Se1 Se 0.64956(3) 0.14956(3) 0.14890(3) 0.01568(14) Uani 1 2 d S T P . .
Se2 Se 0.0000 0.0000 0.0000 0.0147(2) Uani 0.5 8 d S T P . .
Cl2 Cl 0.0000 0.0000 0.0000 0.0147(2) Uani 0.5 8 d S T P . .

loop_
_atom_site_aniso_label
_atom_site_aniso_U_11
_atom_site_aniso_U_22
_atom_site_aniso_U_33
_atom_site_aniso_U_23
_atom_site_aniso_U_13
_atom_site_aniso_U_12
Ba1 0.00880(15) 0.00880(15) 0.00820(18) 0.000 0.000 -0.00201(7)
Ba2 0.00952(17) 0.00952(17) 0.0212(2) 0.000 0.000 0.000
Cs2 0.00952(17) 0.00952(17) 0.0212(2) 0.000 0.000 0.000
Ti1 0.0101(3) 0.0101(3) 0.0058(4) 0.000 0.000 0.000
Se1 0.01862(17) 0.01862(17) 0.0098(2) 0.00126(8) 0.00126(8) -0.00757(11)
Se2 0.0101(3) 0.0101(3) 0.0240(4) 0.000 0.000 0.000
Cl2 0.0101(3) 0.0101(3) 0.0240(4) 0.000 0.000 0.000

loop_
_atom_type_symbol
_atom_type_description
_atom_type_scat_dispersion_real
_atom_type_scat_dispersion_imag
_atom_type_scat_source
Cl Cl 0.1484 0.1585 'International Tables Vol C Tables 4.2.6.8 and 6.1.1.4'
Ti Ti 0.2776 0.4457 'International Tables Vol C Tables 4.2.6.8 and 6.1.1.4'
Se Se -0.0929 2.2259 'International Tables Vol C Tables 4.2.6.8 and 6.1.1.4'
Cs Cs -0.3680 2.1192 'International Tables Vol C Tables 4.2.6.8 and 6.1.1.4'
Ba Ba -0.3244 2.2819 'International Tables Vol C Tables 4.2.6.8 and 6.1.1.4'

loop_
_geom_angle_atom_site_label_1
_geom_angle_atom_site_label_2
_geom_angle_atom_site_label_3
_geom_angle
_geom_angle_site_symmetry_1
_geom_angle_site_symmetry_3
Se1 Ba1 Se1 83.720(16) 2_665 17_665
Se1 Ba1 Cl2 75.198(4) 2_665 13_554
Se1 Ba1 Cl2 75.198(4) 17_665 13_554
Se1 Ba1 Se2 75.198(4) 2_665 13_554
Se1 Ba1 Se2 75.198(4) 17_665 13_554
Cl2 Ba1 Se2 0.0 13_554 13_554
Se1 Ba1 Cl2 75.198(4) 2_665 1_565
Se1 Ba1 Cl2 75.198(4) 17_665 1_565
Cl2 Ba1 Cl2 139.877(8) 13_554 1_565
Se2 Ba1 Cl2 139.877(8) 13_554 1_565
Se1 Ba1 Se2 75.198(4) 2_665 1_565
Se1 Ba1 Se2 75.198(4) 17_665 1_565
Cl2 Ba1 Se2 139.9 13_554 1_565
Se2 Ba1 Se2 139.877(8) 13_554 1_565
Cl2 Ba1 Se2 0.0 1_565 1_565
Se1 Ba1 Se1 147.006(5) 2_665 20
Se1 Ba1 Se1 90.734(10) 17_665 20
Cl2 Ba1 Se1 134.599(6) 13_554 20
Se2 Ba1 Se1 134.599(6) 13_554 20
Cl2 Ba1 Se1 71.944(5) 1_565 20
Se2 Ba1 Se1 71.944(5) 1_565 20
Se1 Ba1 Se1 147.006(5) 2_665 19_565
Se1 Ba1 Se1 90.734(10) 17_665 19_565
Cl2 Ba1 Se1 71.944(5) 13_554 19_565
Se2 Ba1 Se1 71.944(5) 13_554 19_565
Cl2 Ba1 Se1 134.599(6) 1_565 19_565
Se2 Ba1 Se1 134.599(6) 1_565 19_565
Se1 Ba1 Se1 65.195(11) 20 19_565
Se1 Ba1 Se1 90.734(10) 2_665 4_565
Se1 Ba1 Se1 147.006(5) 17_665 4_565
Cl2 Ba1 Se1 71.944(5) 13_554 4_565
Se2 Ba1 Se1 71.944(5) 13_554 4_565
Cl2 Ba1 Se1 134.599(6) 1_565 4_565
Se2 Ba1 Se1 134.599(6) 1_565 4_565
Se1 Ba1 Se1 110.266(9) 20 4_565
Se1 Ba1 Se1 76.462(12) 19_565 4_565
Se1 Ba1 Se1 90.734(10) 2_665 3
Se1 Ba1 Se1 147.006(5) 17_665 3
Cl2 Ba1 Se1 134.599(6) 13_554 3
Se2 Ba1 Se1 134.599(6) 13_554 3
Cl2 Ba1 Se1 71.944(5) 1_565 3
Se2 Ba1 Se1 71.944(5) 1_565 3
Se1 Ba1 Se1 76.462(12) 20 3
Se1 Ba1 Se1 110.266(9) 19_565 3
Se1 Ba1 Se1 65.195(11) 4_565 3
Se1 Ba1 Ba1 138.140(8) 2_665 17_565
Se1 Ba1 Ba1 138.140(8) 17_665 17_565
Cl2 Ba1 Ba1 110.061(4) 13_554 17_565
Se2 Ba1 Ba1 110.061(4) 13_554 17_565
Cl2 Ba1 Ba1 110.061(4) 1_565 17_565
Se2 Ba1 Ba1 110.061(4) 1_565 17_565
Se1 Ba1 Ba1 55.133(5) 20 17_565
Se1 Ba1 Ba1 55.133(5) 19_565 17_565
Se1 Ba1 Ba1 55.133(5) 4_565 17_565
Se1 Ba1 Ba1 55.133(5) 3 17_565
Se1 Ba1 Ti1 160.681(10) 2_665 17_565
Se1 Ba1 Ti1 76.961(7) 17_665 17_565
Cl2 Ba1 Ti1 99.518(1) 13_554 17_565
Se2 Ba1 Ti1 99.518(1) 13_554 17_565
Cl2 Ba1 Ti1 99.518(1) 1_565 17_565
Se2 Ba1 Ti1 99.518(1) 1_565 17_565
Se1 Ba1 Ti1 35.138(6) 20 17_565
Se1 Ba1 Ti1 35.138(6) 19_565 17_565
Se1 Ba1 Ti1 105.461(8) 4_565 17_565
Se1 Ba1 Ti1 105.461(8) 3 17_565
Ba1 Ba1 Ti1 61.179(3) 17_565 17_565
Cl2 Ba2 Se2 180.0 5 .
Cl2 Ba2 Se2 0.0 5 5
Se2 Ba2 Se2 180.0 . 5
Cl2 Ba2 Se1 113.409(6) 5 3_545
Se2 Ba2 Se1 66.591(6) . 3_545
Se2 Ba2 Se1 113.409(6) 5 3_545
Cl2 Ba2 Se1 66.591(6) 5 28_545
Se2 Ba2 Se1 113.409(6) . 28_545
Se2 Ba2 Se1 66.591(6) 5 28_545
Se1 Ba2 Se1 139.988(10) 3_545 28_545
Cl2 Ba2 Se1 66.591(6) 5 25
Se2 Ba2 Se1 113.409(6) . 25
Se2 Ba2 Se1 66.591(6) 5 25
Se1 Ba2 Se1 137.773(10) 3_545 25
Se1 Ba2 Se1 80.919(4) 28_545 25
Cl2 Ba2 Se1 113.409(6) 5 1_455
Se2 Ba2 Se1 66.591(6) . 1_455
Se2 Ba2 Se1 113.409(6) 5 1_455
Se1 Ba2 Se1 80.919(4) 3_545 1_455
Se1 Ba2 Se1 137.773(10) 28_545 1_455
Se1 Ba2 Se1 63.241(10) 25 1_455
Cl2 Ba2 Se1 66.591(6) 5 27_455
Se2 Ba2 Se1 113.409(6) . 27_455
Se2 Ba2 Se1 66.591(6) 5 27_455
Se1 Ba2 Se1 63.241(10) 3_545 27_455
Se1 Ba2 Se1 133.182(11) 28_545 27_455
Se1 Ba2 Se1 80.919(4) 25 27_455
Se1 Ba2 Se1 64.861(11) 1_455 27_455
Cl2 Ba2 Se1 113.409(6) 5 4_565
Se2 Ba2 Se1 66.591(6) . 4_565
Se2 Ba2 Se1 113.409(6) 5 4_565
Se1 Ba2 Se1 133.182(11) 3_545 4_565
Se1 Ba2 Se1 63.241(10) 28_545 4_565
Se1 Ba2 Se1 64.861(11) 25 4_565
Se1 Ba2 Se1 80.919(4) 1_455 4_565
Se1 Ba2 Se1 139.988(10) 27_455 4_565
Cl2 Ba2 Se1 66.591(6) 5 26_445
Se2 Ba2 Se1 113.409(6) . 26_445
Se2 Ba2 Se1 66.591(6) 5 26_445
Se1 Ba2 Se1 64.861(11) 3_545 26_445
Se1 Ba2 Se1 80.919(4) 28_545 26_445
Se1 Ba2 Se1 133.182(11) 25 26_445
Se1 Ba2 Se1 139.988(10) 1_455 26_445
Se1 Ba2 Se1 80.919(4) 27_455 26_445
Se1 Ba2 Se1 137.773(10) 4_565 26_445
Cl2 Ba2 Se1 113.409(6) 5 2_655
Se2 Ba2 Se1 66.591(6) . 2_655
Se2 Ba2 Se1 113.409(6) 5 2_655
Se1 Ba2 Se1 80.919(4) 3_545 2_655
Se1 Ba2 Se1 64.861(11) 28_545 2_655
Se1 Ba2 Se1 139.988(10) 25 2_655
Se1 Ba2 Se1 133.182(11) 1_455 2_655
Se1 Ba2 Se1 137.773(10) 27_455 2_655
Se1 Ba2 Se1 80.919(4) 4_565 2_655
Se1 Ba2 Se1 63.241(10) 26_445 2_655
Se1 Ti1 Se1 112.222(10) 26_455 4_565
Se1 Ti1 Se1 112.222(10) 26_455 3
Se1 Ti1 Se1 104.100(19) 4_565 3
Se1 Ti1 Se1 104.100(19) 26_455 25
Se1 Ti1 Se1 112.222(10) 4_565 25
Se1 Ti1 Se1 112.222(10) 3 25
Se1 Ti1 Ba1 99.129(10) 26_455 .
Se1 Ti1 Ba1 57.398(8) 4_565 .
Se1 Ti1 Ba1 57.398(8) 3 .
Se1 Ti1 Ba1 156.771(9) 25 .
Se1 Ti1 Ba1 156.771(9) 26_455 17_565
Se1 Ti1 Ba1 57.398(8) 4_565 17_565
Se1 Ti1 Ba1 57.398(8) 3 17_565
Se1 Ti1 Ba1 99.129(10) 25 17_565
Ba1 Ti1 Ba1 57.642(6) . 17_565
Se1 Ti1 Ba1 57.398(8) 26_455 27_455
Se1 Ti1 Ba1 99.129(10) 4_565 27_455
Se1 Ti1 Ba1 156.771(9) 3 27_455
Se1 Ti1 Ba1 57.398(8) 25 27_455
Ba1 Ti1 Ba1 140.139(4) . 27_455
Ba1 Ti1 Ba1 140.139(4) 17_565 27_455
Se1 Ti1 Ba1 57.398(8) 26_455 11
Se1 Ti1 Ba1 156.771(9) 4_565 11
Se1 Ti1 Ba1 99.129(10) 3 11
Se1 Ti1 Ba1 57.398(8) 25 11
Ba1 Ti1 Ba1 140.139(4) . 11
Ba1 Ti1 Ba1 140.139(4) 17_565 11
Ba1 Ti1 Ba1 57.642(7) 27_455 11
Se1 Ti1 Cs2 56.111(5) 26_455 25
Se1 Ti1 Cs2 56.111(5) 4_565 25
Se1 Ti1 Cs2 123.889(5) 3 25
Se1 Ti1 Cs2 123.889(5) 25 25
Ba1 Ti1 Cs2 70.070(2) . 25
Ba1 Ti1 Cs2 109.931(2) 17_565 25
Ba1 Ti1 Cs2 70.069(2) 27_455 25
Ba1 Ti1 Cs2 109.931(2) 11 25
Se1 Ti1 Cs2 123.889(5) 26_455 25_455
Se1 Ti1 Cs2 123.889(5) 4_565 25_455
Se1 Ti1 Cs2 56.111(5) 3 25_455
Se1 Ti1 Cs2 56.111(5) 25 25_455
Ba1 Ti1 Cs2 109.930(2) . 25_455
Ba1 Ti1 Cs2 70.069(2) 17_565 25_455
Ba1 Ti1 Cs2 109.931(2) 27_455 25_455
Ba1 Ti1 Cs2 70.069(2) 11 25_455
Cs2 Ti1 Cs2 180.0 25 25_455
Se1 Ti1 Cs2 56.111(5) 26_455 1_565
Se1 Ti1 Cs2 123.889(5) 4_565 1_565
Se1 Ti1 Cs2 56.111(5) 3 1_565
Se1 Ti1 Cs2 123.889(5) 25 1_565
Ba1 Ti1 Cs2 70.070(2) . 1_565
Ba1 Ti1 Cs2 109.931(2) 17_565 1_565
Ba1 Ti1 Cs2 109.931(2) 27_455 1_565
Ba1 Ti1 Cs2 70.069(2) 11 1_565
Cs2 Ti1 Cs2 90.0 25 1_565
Cs2 Ti1 Cs2 90.0 25_455 1_565
Ti1 Se1 Ba1 176.090(17) 25 17_665
Ti1 Se1 Ba1 87.463(9) 25 3_655
Ba1 Se1 Ba1 89.329(9) 17_665 3_655
Ti1 Se1 Ba1 87.463(9) 25 19
Ba1 Se1 Ba1 89.329(9) 17_665 19
Ba1 Se1 Ba1 69.735(9) 3_655 19
Ti1 Se1 Cs2 91.458(8) 25 25
Ba1 Se1 Cs2 90.592(7) 17_665 25
Ba1 Se1 Cs2 86.753(4) 3_655 25
Ba1 Se1 Cs2 156.487(9) 19 25
Ti1 Se1 Ba2 91.458(8) 25 25
Ba1 Se1 Ba2 90.592(7) 17_665 25
Ba1 Se1 Ba2 86.753(4) 3_655 25
Ba1 Se1 Ba2 156.487(9) 19 25
Cs2 Se1 Ba2 0.0 25 25
Ti1 Se1 Ba2 91.458(8) 25 1_655
Ba1 Se1 Ba2 90.592(7) 17_665 1_655
Ba1 Se1 Ba2 156.487(9) 3_655 1_655
Ba1 Se1 Ba2 86.753(4) 19 1_655
Cs2 Se1 Ba2 116.8 25 1_655
Ba2 Se1 Ba2 116.759(10) 25 1_655
Ti1 Se1 Cs2 91.458(8) 25 1_655
Ba1 Se1 Cs2 90.592(7) 17_665 1_655
Ba1 Se1 Cs2 156.487(9) 3_655 1_655
Ba1 Se1 Cs2 86.753(4) 19 1_655
Cs2 Se1 Cs2 116.759(10) 25 1_655
Ba2 Se1 Cs2 116.759(10) 25 1_655
Ba2 Se1 Cs2 0.0 1_655 1_655
Ba1 Se2 Ba1 180.0 19_455 3_655
Ba1 Se2 Ba1 90.0 19_455 17_565
Ba1 Se2 Ba1 90.0 3_655 17_565
Ba1 Se2 Ba1 90.0 19_455 1_545
Ba1 Se2 Ba1 90.0 3_655 1_545
Ba1 Se2 Ba1 180.0 17_565 1_545
Ba1 Se2 Cs2 90.0 19_455 17
Ba1 Se2 Cs2 90.0 3_655 17
Ba1 Se2 Cs2 90.0 17_565 17
Ba1 Se2 Cs2 90.0 1_545 17
Ba1 Se2 Ba2 90.0 19_455 .
Ba1 Se2 Ba2 90.0 3_655 .
Ba1 Se2 Ba2 90.0 17_565 .
Ba1 Se2 Ba2 90.0 1_545 .
Cs2 Se2 Ba2 180.0 17 .
Ba1 Se2 Ba2 90.0 19_455 17
Ba1 Se2 Ba2 90.0 3_655 17
Ba1 Se2 Ba2 90.0 17_565 17
Ba1 Se2 Ba2 90.0 1_545 17
Cs2 Se2 Ba2 0.0 17 17
Ba2 Se2 Ba2 180.0 . 17

loop_
_geom_bond_atom_site_label_1
_geom_bond_atom_site_label_2
_geom_bond_distance
_geom_bond_site_symmetry_2
Ba1 Se1 3.2001(4) 2_665
Ba1 Se1 3.2001(4) 17_665
Ba1 Cl2 3.30836(11) 13_554
Ba1 Se2 3.30836(11) 13_554
Ba1 Cl2 3.30836(11) 1_565
Ba1 Se2 3.30836(11) 1_565
Ba1 Se1 3.4509(4) 20
Ba1 Se1 3.4509(4) 19_565
Ba1 Se1 3.4509(4) 4_565
Ba1 Se1 3.4509(4) 3
Ba1 Ba1 3.9456(5) 17_565
Ba1 Ti1 4.09228(15) 17_565
Ba2 Cl2 3.58538(10) 5
Ba2 Se2 3.58538(10) .
Ba2 Se2 3.58538(10) 5
Ba2 Se1 3.6494(2) 3_545
Ba2 Se1 3.6494(2) 28_545
Ba2 Se1 3.6494(2) 25
Ba2 Se1 3.6494(2) 1_455
Ba2 Se1 3.6494(2) 27_455
Ba2 Se1 3.6494(2) 4_565
Ba2 Se1 3.6494(2) 26_445
Ba2 Se1 3.6494(2) 2_655
Ti1 Se1 2.3576(4) 26_455
Ti1 Se1 2.3576(4) 4_565
Ti1 Se1 2.3576(4) 3
Ti1 Se1 2.3576(4) 25
Ti1 Ba1 4.09230(15) 17_565
Ti1 Ba1 4.09229(15) 27_455
Ti1 Ba1 4.09229(15) 11
Ti1 Cs2 4.39485(10) 25
Ti1 Cs2 4.39485(10) 25_455
Ti1 Cs2 4.39485(10) 1_565
Se1 Ti1 2.3576(4) 25
Se1 Ba1 3.2001(4) 17_665
Se1 Ba1 3.4509(4) 3_655
Se1 Ba1 3.4509(4) 19
Se1 Cs2 3.6494(2) 25
Se1 Ba2 3.6494(2) 25
Se1 Ba2 3.6494(2) 1_655
Se1 Cs2 3.6494(2) 1_655
Se2 Ba1 3.30835(11) 19_455
Se2 Ba1 3.30835(11) 3_655
Se2 Ba1 3.30835(11) 17_565
Se2 Ba1 3.30835(11) 1_545
Se2 Cs2 3.58538(10) 17
Se2 Ba2 3.58538(10) 17
